data_4070497
loop_
_publ_author_name
'Scherer, Axel'
'Haase, Detlev'
'Saak, Wolfgang'
'Beckhaus, R\"udiger'
'Meetsma, Auke'
'Bouwkamp, Marco W.'

_publ_section_title
;
 Low-Valent Pentafulvene Titanium Dinitrogen Complex as a Precursor for
 Cationic Titanium Complexes
;
_journal_issue 24
_journal_name_full Organometallics
_journal_page_first 6969
_journal_paper_doi 10.1021/om900875e
_journal_volume 28
_journal_year 2009
_chemical_compound_source 'see text'
_chemical_formula_moiety 'C29 H41 O Ti, C24 H20 B, 0.5(C6 H12), 2(C4 H8 O)'
_chemical_formula_sum 'C64 H83 B O3 Ti'
_chemical_formula_weight 958.98
_chemical_name_systematic ' ?'
_space_group_IT_number 14
_symmetry_cell_setting monoclinic
_symmetry_Int_Tables_number 14
_symmetry_space_group_name_Hall '-P 2yn'
_symmetry_space_group_name_H-M 'P 1 21/n 1'
_atom_sites_solution_hydrogens geom
_atom_sites_solution_primary heavy
_atom_sites_solution_secondary direct
_audit_creation_date '2004-02-06  08:25:40'
_audit_creation_method
;
 PLATON <TABLE ACC> option 
 SHELXL97-2 & Manual Editing 
;
_audit_update_record
;
?

2009-09-28 # Formatted by publCIF
;
_cell_angle_alpha 90
_cell_angle_beta 99.080(1)
_cell_angle_gamma 90
_cell_formula_units_Z 4
_cell_length_a 11.7758(8)
_cell_length_b 22.193(2)
_cell_length_c 21.726(2)
_cell_measurement_reflns_used 6207
_cell_measurement_temperature 200(1)
_cell_measurement_theta_max 21.02
_cell_measurement_theta_min 2.54
_cell_volume 5606.7(8)
_computing_cell_refinement 'SAINT-Plus, (Bruker, 2001'
_computing_data_collection 'SMART, (Bruker, 2001)'
_computing_data_reduction SAINT-Pus
_computing_molecular_graphics
;
 PLUTO (Meetsma, 2003) 
 PLATON (Spek, 2003)
;
_computing_publication_material 'PLATON (Spek, 2003)'
_computing_structure_refinement 'SHELXL-97 (Sheldrick, 1997)'
_computing_structure_solution
;
 DIRDIF-99 (Beurskens et al., 1999)
;
_diffrn_ambient_temperature 200(1)
_diffrn_detector_area_resol_mean 66.06
_diffrn_measured_fraction_theta_full 0.999
_diffrn_measured_fraction_theta_max 0.999
_diffrn_measurement_device_type
;
  Bruker Smart Apex 
;
_diffrn_measurement_method 'phi and omega scans'
_diffrn_radiation_detector
;
  CCD area-detector
;
_diffrn_radiation_monochromator 'parallel mounted graphite'
_diffrn_radiation_source 'fine focus sealed Siemens Mo tube '
_diffrn_radiation_type MoK\a
_diffrn_radiation_wavelength 0.71073
_diffrn_reflns_av_R_equivalents 0.0517
_diffrn_reflns_av_sigmaI/netI 0.0701
_diffrn_reflns_limit_h_max 14
_diffrn_reflns_limit_h_min -14
_diffrn_reflns_limit_k_max 26
_diffrn_reflns_limit_k_min -26
_diffrn_reflns_limit_l_max 25
_diffrn_reflns_limit_l_min -25
_diffrn_reflns_number 39473
_diffrn_reflns_reduction_process
;
 Intensity data were corrected for Lorentz and polarization
  effects, decay and absorption and reduced to F~o~^2^
  using SAINT-Plus & SADABS (Bruker, 2001)
;
_diffrn_reflns_theta_full 25.00
_diffrn_reflns_theta_max 25.03
_diffrn_reflns_theta_min 2.31
_exptl_absorpt_coefficient_mu 0.196
_exptl_absorpt_correction_T_max 0.9599
_exptl_absorpt_correction_T_min 0.8176
_exptl_absorpt_correction_type multi-scan
_exptl_absorpt_process_details '(SADABS, (Bruker, 2001))'
_exptl_crystal_colour orange
_exptl_crystal_density_diffrn 1.136
_exptl_crystal_density_method 'not measured'
_exptl_crystal_description block
_exptl_crystal_F_000 2072
_exptl_crystal_size_max 0.48
_exptl_crystal_size_mid 0.22
_exptl_crystal_size_min 0.21
_refine_diff_density_max 0.302
_refine_diff_density_min -0.292
_refine_diff_density_rms 0.043
_refine_ls_extinction_method none
_refine_ls_goodness_of_fit_ref 1.022
_refine_ls_hydrogen_treatment constr
_refine_ls_matrix_type full
_refine_ls_number_parameters 627
_refine_ls_number_reflns 9881
_refine_ls_number_restraints 0
_refine_ls_restrained_S_all 1.022
_refine_ls_R_factor_all 0.1015
_refine_ls_R_factor_gt 0.0588
_refine_ls_shift/su_max 0.001
_refine_ls_shift/su_mean 0.000
_refine_ls_structure_factor_coef Fsqd
_refine_ls_weighting_details 'calc w=1/[\s^2^(Fo^2^)+(0.0628P)^2^+3.5283P] where P=(Fo^2^+2Fc^2^)/3'
_refine_ls_weighting_scheme calc
_refine_ls_wR_factor_gt 0.1473
_refine_ls_wR_factor_ref 0.1699
_reflns_number_gt 6372
_reflns_number_total 9881
_reflns_threshold_expression I>2\s(I)
_cod_data_source_file om900875e_si_001.cif
_cod_data_source_block global
_cod_depositor_comments
;
The following automatic conversions were performed:

'_symmetry_cell_setting' value 'Monoclinic' changed to 'monoclinic'
according to /home/saulius/struct/CIF-dictionaries/cif_core.dic
dictionary named 'cif_core.dic' version 2.4.2 from
2011-04-26.

'_exptl_absorpt_correction_type' value 'Multi-Scan'
changed to 'multi-scan' according to
/home/saulius/struct/CIF-dictionaries/cif_core.dic dictionary named
'cif_core.dic' version 2.4.2 from 2011-04-26.

Automatic conversion script
Id: cif_fix_values 1715 2011-07-08 13:25:40Z adriana 
;
_cod_original_sg_symbol_H-M 'P 21/n'
_cod_database_code 4070497
_vrn_publ_code_void_volume 106.4
_vrn_publ_code_frame_time_sec 10.0
_vrn_publ_code_meas_time_hour 8.0

loop_
_symmetry_equiv_pos_as_xyz
x,y,z
1/2-x,1/2+y,1/2-z
-x,-y,-z
1/2+x,1/2-y,1/2+z

loop_
_atom_site_aniso_label
_atom_site_aniso_U_11
_atom_site_aniso_U_22
_atom_site_aniso_U_33
_atom_site_aniso_U_23
_atom_site_aniso_U_13
_atom_site_aniso_U_12
Ti1 0.0372(3) 0.0602(4) 0.0400(3) 0.0146(3) 0.0103(2) 0.0015(2)
O1 0.0495(12) 0.0762(15) 0.0504(13) 0.0256(11) 0.0222(10) 0.0152(11)
C11 0.0522(18) 0.070(2) 0.054(2) 0.0076(17) 0.0092(16) -0.0120(17)
C12 0.0489(17) 0.073(2) 0.0426(18) 0.0137(16) 0.0054(14) -0.0167(16)
C13 0.0378(16) 0.095(3) 0.052(2) 0.0194(19) 0.0090(14) -0.0090(17)
C14 0.0470(18) 0.100(3) 0.0438(19) 0.0176(19) 0.0028(15) -0.0173(19)
C15 0.0556(19) 0.081(2) 0.047(2) -0.0004(17) 0.0133(16) -0.0187(18)
C16 0.089(3) 0.058(2) 0.082(3) 0.007(2) 0.009(2) -0.008(2)
C17 0.073(2) 0.081(3) 0.048(2) 0.0167(18) 0.0145(17) -0.0220(19)
C18 0.0417(18) 0.133(4) 0.069(2) 0.031(2) 0.0129(17) 0.006(2)
C19 0.066(2) 0.165(5) 0.051(2) 0.032(3) -0.0029(18) -0.023(3)
C110 0.093(3) 0.107(3) 0.069(3) -0.019(2) 0.029(2) -0.028(3)
C111 0.089(3) 0.109(3) 0.068(3) 0.036(2) 0.029(2) 0.054(2)
C112 0.101(3) 0.064(2) 0.071(3) 0.020(2) 0.015(2) 0.011(2)
C113 0.069(2) 0.093(3) 0.053(2) 0.024(2) 0.0167(18) -0.009(2)
C114 0.064(2) 0.101(3) 0.057(2) 0.029(2) 0.0350(18) 0.010(2)
C115 0.0419(16) 0.0543(19) 0.056(2) 0.0083(15) 0.0148(14) -0.0023(14)
C116 0.0367(15) 0.067(2) 0.056(2) 0.0005(17) 0.0144(14) 0.0014(14)
C117 0.0386(16) 0.061(2) 0.059(2) 0.0027(17) 0.0072(14) 0.0066(14)
C118 0.0429(16) 0.0520(19) 0.0443(18) 0.0065(14) 0.0009(14) 0.0031(14)
C119 0.0412(15) 0.0523(19) 0.0445(17) 0.0074(14) 0.0067(13) -0.0002(14)
C120 0.0547(18) 0.0508(19) 0.0500(19) 0.0133(15) 0.0187(15) 0.0065(14)
C121 0.0602(18) 0.0494(18) 0.0442(18) 0.0091(14) 0.0153(15) 0.0025(15)
C122 0.084(2) 0.060(2) 0.051(2) 0.0008(17) 0.0136(18) -0.0017(18)
C123 0.110(3) 0.060(2) 0.081(3) -0.009(2) 0.035(2) -0.014(2)
C124 0.119(3) 0.047(2) 0.107(3) 0.001(2) 0.058(3) -0.008(2)
C125 0.087(3) 0.058(2) 0.071(2) 0.0238(19) 0.043(2) 0.0162(19)
C126 0.068(2) 0.071(2) 0.055(2) 0.0131(17) 0.0301(17) 0.0079(18)
C127 0.093(3) 0.075(3) 0.075(3) 0.017(2) 0.046(2) 0.027(2)
C128 0.146(4) 0.054(2) 0.098(3) 0.004(2) 0.070(3) 0.013(3)
C129 0.103(3) 0.069(2) 0.085(3) 0.032(2) 0.053(2) 0.037(2)
C21 0.0366(14) 0.0483(17) 0.0442(17) 0.0058(14) 0.0157(12) 0.0021(13)
C22 0.0422(16) 0.057(2) 0.0460(18) 0.0055(14) 0.0144(13) 0.0047(14)
C23 0.0567(19) 0.065(2) 0.057(2) 0.0135(18) 0.0205(16) 0.0188(18)
C24 0.074(2) 0.049(2) 0.078(3) 0.0064(18) 0.034(2) 0.0122(18)
C25 0.065(2) 0.054(2) 0.075(2) -0.0125(18) 0.0170(19) -0.0071(17)
C26 0.0462(17) 0.0493(19) 0.067(2) -0.0038(16) 0.0086(16) 0.0026(14)
C27 0.0369(14) 0.0421(16) 0.0386(16) 0.0078(13) 0.0057(12) 0.0024(12)
C28 0.0395(15) 0.0449(17) 0.0417(17) 0.0059(13) 0.0070(12) 0.0004(13)
C29 0.0378(15) 0.057(2) 0.0460(18) 0.0109(15) 0.0083(13) -0.0052(14)
C210 0.0421(16) 0.063(2) 0.0440(18) 0.0086(16) 0.0163(13) 0.0073(15)
C211 0.0585(19) 0.0489(19) 0.057(2) -0.0006(15) 0.0228(16) 0.0065(15)
C212 0.0493(17) 0.0453(18) 0.058(2) 0.0025(15) 0.0231(15) -0.0033(14)
C213 0.0390(15) 0.0390(16) 0.0454(17) 0.0005(13) 0.0101(13) -0.0030(12)
C214 0.0410(15) 0.0473(18) 0.0494(19) 0.0026(14) 0.0109(13) 0.0006(13)
C215 0.0465(16) 0.0530(19) 0.053(2) 0.0061(15) 0.0019(15) 0.0039(14)
C216 0.060(2) 0.062(2) 0.0447(19) 0.0071(16) -0.0023(16) -0.0033(17)
C217 0.0557(19) 0.066(2) 0.0433(19) -0.0014(16) 0.0137(15) -0.0094(16)
C218 0.0413(15) 0.0562(19) 0.0451(18) 0.0010(15) 0.0109(13) 0.0021(14)
C219 0.0399(14) 0.0441(17) 0.0411(17) 0.0003(13) 0.0156(12) 0.0013(13)
C220 0.0494(16) 0.0485(18) 0.0444(17) 0.0018(14) 0.0142(14) -0.0037(14)
C221 0.0583(19) 0.054(2) 0.059(2) -0.0010(16) 0.0216(16) -0.0135(16)
C222 0.0490(18) 0.064(2) 0.060(2) -0.0159(17) 0.0134(16) -0.0118(16)
C223 0.0539(18) 0.072(2) 0.0438(19) -0.0064(17) 0.0085(15) -0.0026(17)
C224 0.0498(17) 0.0557(19) 0.0431(18) 0.0010(14) 0.0123(14) -0.0036(14)
B2 0.0371(16) 0.0440(19) 0.0407(19) 0.0028(15) 0.0131(14) 0.0001(14)
C51 0.40(2) 0.253(15) 0.268(14) 0.055(12) -0.211(15) -0.177(16)
C52 0.40(3) 0.088(7) 0.51(3) 0.000(10) 0.07(2) 0.013(10)
C53 0.204(17) 0.72(5) 0.64(4) -0.19(4) 0.15(2) 0.10(2)
O3 0.112(3) 0.146(4) 0.145(3) 0.001(3) 0.065(3) -0.012(2)
C31 0.083(3) 0.135(5) 0.122(4) 0.022(4) 0.048(3) 0.002(3)
C32 0.116(4) 0.189(7) 0.145(5) 0.042(5) 0.074(4) -0.010(4)
C33 0.140(5) 0.162(7) 0.222(8) 0.107(6) 0.078(5) 0.013(5)
C34 0.109(4) 0.121(5) 0.182(7) 0.035(5) 0.015(4) 0.016(4)
O4 0.40(2) 0.189(8) 0.58(3) 0.079(13) 0.118(19) 0.002(10)
C41 0.217(12) 0.49(3) 0.106(6) 0.144(11) 0.046(7) 0.148(14)
C42 0.296(18) 0.58(4) 0.241(17) -0.04(2) -0.138(15) -0.13(3)
C43 0.226(10) 0.287(16) 0.307(16) -0.221(15) 0.110(11) -0.097(10)
C44 0.53(3) 0.163(10) 0.316(19) 0.050(11) 0.29(2) 0.067(13)

loop_
_atom_site_label
_atom_site_type_symbol
_atom_site_thermal_displace_type
_atom_site_fract_x
_atom_site_fract_y
_atom_site_fract_z
_atom_site_occupancy
_atom_site_U_iso_or_equiv
Ti1 Ti Uani 0.17496(4) 0.24274(3) 0.39936(2) 1.000 0.0454(2)
O1 O Uani 0.20983(17) 0.17255(10) 0.46714(10) 1.000 0.0572(8)
C11 C Uani 0.2285(3) 0.34716(16) 0.39325(15) 1.000 0.0586(11)
C12 C Uani 0.3048(3) 0.31435(15) 0.36176(14) 1.000 0.0550(11)
C13 C Uani 0.3723(3) 0.27561(17) 0.40587(15) 1.000 0.0614(13)
C14 C Uani 0.3363(3) 0.28530(18) 0.46482(15) 1.000 0.0641(13)
C15 C Uani 0.2449(3) 0.32796(17) 0.45642(15) 1.000 0.0606(11)
C16 C Uani 0.1570(3) 0.40012(16) 0.36595(19) 1.000 0.0768(16)
C17 C Uani 0.3280(3) 0.32963(17) 0.29714(15) 1.000 0.0668(14)
C18 C Uani 0.4741(3) 0.2383(2) 0.39430(18) 1.000 0.0808(16)
C19 C Uani 0.3951(3) 0.2612(2) 0.52681(18) 1.000 0.0953(19)
C110 C Uani 0.1885(4) 0.3550(2) 0.50812(19) 1.000 0.0879(17)
C111 C Uani 0.2936(3) 0.1232(2) 0.47020(18) 1.000 0.0869(17)
C112 C Uani 0.2864(4) 0.08945(17) 0.52779(18) 1.000 0.0785(16)
C113 C Uani 0.2174(3) 0.12762(18) 0.56569(16) 1.000 0.0709(14)
C114 C Uani 0.1438(3) 0.16513(19) 0.51874(16) 1.000 0.0713(14)
C115 C Uani 0.0093(2) 0.18631(15) 0.37635(14) 1.000 0.0500(11)
C116 C Uani -0.0294(2) 0.23532(15) 0.40786(15) 1.000 0.0525(11)
C117 C Uani -0.0134(2) 0.28759(15) 0.37416(15) 1.000 0.0529(11)
C118 C Uani 0.0348(2) 0.27156(14) 0.32131(14) 1.000 0.0471(10)
C119 C Uani 0.0531(2) 0.20745(14) 0.32168(14) 1.000 0.0460(10)
C120 C Uani 0.1474(3) 0.17985(14) 0.29911(14) 1.000 0.0507(11)
C121 C Uani 0.1800(3) 0.20059(14) 0.23717(14) 1.000 0.0505(10)
C122 C Uani 0.0963(3) 0.16949(15) 0.18450(16) 1.000 0.0647(12)
C123 C Uani 0.1076(4) 0.10093(17) 0.1900(2) 1.000 0.0815(16)
C124 C Uani 0.0809(4) 0.08043(17) 0.2537(2) 1.000 0.0867(16)
C125 C Uani 0.1651(3) 0.11195(16) 0.30621(18) 1.000 0.0687(14)
C126 C Uani 0.3031(3) 0.18170(16) 0.23074(16) 1.000 0.0625(12)
C127 C Uani 0.3161(4) 0.11388(18) 0.23657(19) 1.000 0.0775(17)
C128 C Uani 0.2322(4) 0.08307(18) 0.1847(2) 1.000 0.0939(18)
C129 C Uani 0.2901(3) 0.09466(18) 0.30102(19) 1.000 0.0816(16)
C21 C Uani 0.3134(2) 0.29727(13) 0.06284(13) 1.000 0.0420(9)
C22 C Uani 0.4173(2) 0.27094(14) 0.09073(14) 1.000 0.0476(10)
C23 C Uani 0.4452(3) 0.21102(16) 0.08167(16) 1.000 0.0583(11)
C24 C Uani 0.3697(3) 0.17371(16) 0.04397(17) 1.000 0.0646(14)
C25 C Uani 0.2663(3) 0.19797(16) 0.01540(17) 1.000 0.0640(12)
C26 C Uani 0.2395(3) 0.25776(14) 0.02465(16) 1.000 0.0542(11)
C27 C Uani 0.1777(2) 0.37266(12) 0.11962(13) 1.000 0.0392(9)
C28 C Uani 0.1014(2) 0.32596(13) 0.12810(13) 1.000 0.0420(9)
C29 C Uani 0.0128(2) 0.33317(14) 0.16322(13) 1.000 0.0468(10)
C210 C Uani -0.0026(2) 0.38743(14) 0.19136(14) 1.000 0.0487(10)
C211 C Uani 0.0720(3) 0.43417(14) 0.18508(15) 1.000 0.0533(11)
C212 C Uani 0.1600(3) 0.42649(14) 0.14978(14) 1.000 0.0493(11)
C213 C Uani 0.2150(2) 0.39299(12) 0.00245(13) 1.000 0.0408(9)
C214 C Uani 0.1088(2) 0.42342(13) -0.01009(14) 1.000 0.0455(10)
C215 C Uani 0.0621(3) 0.44290(14) -0.06931(15) 1.000 0.0515(11)
C216 C Uani 0.1192(3) 0.43297(15) -0.11942(15) 1.000 0.0567(11)
C217 C Uani 0.2247(3) 0.40331(15) -0.10913(14) 1.000 0.0544(11)
C218 C Uani 0.2703(2) 0.38445(14) -0.04943(14) 1.000 0.0471(10)
C219 C Uani 0.3850(2) 0.41034(12) 0.10107(13) 1.000 0.0407(9)
C220 C Uani 0.4277(2) 0.45863(13) 0.07056(14) 1.000 0.0467(10)
C221 C Uani 0.5193(3) 0.49468(15) 0.09847(16) 1.000 0.0558(11)
C222 C Uani 0.5720(3) 0.48287(15) 0.15849(16) 1.000 0.0572(11)
C223 C Uani 0.5324(3) 0.43552(15) 0.19112(15) 1.000 0.0565(11)
C224 C Uani 0.4409(2) 0.40056(14) 0.16300(14) 1.000 0.0490(10)
B2 B Uani 0.2745(3) 0.36800(15) 0.07188(15) 1.000 0.0399(10)
C51 C Uani 0.431(2) 0.4802(9) 0.4530(7) 1.000 0.336(10)
C52 C Uani 0.515(2) 0.4434(4) 0.4852(12) 1.000 0.333(14)
C53 C Uani 0.3996(18) 0.5165(18) 0.5022(15) 1.000 0.51(2)
O3 O Uani 0.7527(3) 0.2447(2) 0.1809(2) 1.000 0.1295(19)
C31 C Uani 0.7273(4) 0.2918(3) 0.2192(3) 1.000 0.110(2)
C32 C Uani 0.6564(5) 0.2678(3) 0.2637(3) 1.000 0.144(3)
C33 C Uani 0.6515(6) 0.2045(4) 0.2543(4) 1.000 0.169(4)
C34 C Uani 0.7403(5) 0.1916(3) 0.2139(3) 1.000 0.138(3)
O4 O Uani 0.8221(15) 0.4433(5) 0.3702(12) 1.000 0.385(12)
C41 C Uani 0.8958(12) 0.4731(10) 0.4137(4) 1.000 0.269(11)
C42 C Uani 0.7871(15) 0.4852(13) 0.3240(8) 1.000 0.392(16)
C43 C Uani 0.9270(9) 0.5303(6) 0.3801(9) 1.000 0.266(8)
C44 C Uani 0.886(2) 0.5154(6) 0.3205(10) 1.000 0.312(12)
H110' H Uiso 0.11202 0.37020 0.49069 1.000 0.1318
H110" H Uiso 0.23581 0.38820 0.52771 1.000 0.1318
H111' H Uiso 0.27503 0.09653 0.43342 1.000 0.1042
H112' H Uiso 0.24803 0.05014 0.51788 1.000 0.0939
H113' H Uiso 0.26840 0.15318 0.59554 1.000 0.0849
H114' H Uiso 0.12814 0.20474 0.53661 1.000 0.0856
H122' H Uiso 0.11382 0.18262 0.14347 1.000 0.0773
H124' H Uiso 0.00058 0.09099 0.25745 1.000 0.1041
H126' H Uiso 0.35836 0.20154 0.26359 1.000 0.0747
H128' H Uiso 0.24997 0.09540 0.14346 1.000 0.1125
H129' H Uiso 0.30060 0.05060 0.30631 1.000 0.0976
H16 H Uiso 0.20718 0.43490 0.36310 1.000 0.1150
H16' H Uiso 0.10021 0.41017 0.39281 1.000 0.1150
H16" H Uiso 0.11725 0.38964 0.32424 1.000 0.1150
H17 H Uiso 0.25507 0.33804 0.26996 1.000 0.0999
H17' H Uiso 0.36622 0.29553 0.28036 1.000 0.0999
H17" H Uiso 0.37764 0.36524 0.29917 1.000 0.0999
H18 H Uiso 0.54429 0.26261 0.40315 1.000 0.1215
H18' H Uiso 0.46284 0.22529 0.35066 1.000 0.1215
H18" H Uiso 0.48120 0.20291 0.42156 1.000 0.1215
H19 H Uiso 0.44787 0.29178 0.54756 1.000 0.1430
H19' H Uiso 0.43847 0.22478 0.51999 1.000 0.1430
H19" H Uiso 0.33720 0.25151 0.55308 1.000 0.1430
H110 H Uiso 0.18111 0.32399 0.53939 1.000 0.1318
H111 H Uiso 0.37212 0.13938 0.47107 1.000 0.1042
H112 H Uiso 0.36424 0.08204 0.55122 1.000 0.0939
H113 H Uiso 0.16989 0.10216 0.58908 1.000 0.0849
H114 H Uiso 0.06967 0.14474 0.50416 1.000 0.0856
H115 H Uiso 0.00715 0.14539 0.38896 1.000 0.0599
H116 H Uiso -0.06098 0.23346 0.44545 1.000 0.0631
H117 H Uiso -0.03203 0.32737 0.38523 1.000 0.0632
H118 H Uiso 0.05252 0.29866 0.29033 1.000 0.0564
H121 H Uiso 0.17211 0.24535 0.23330 1.000 0.0606
H122 H Uiso 0.01633 0.18153 0.18729 1.000 0.0773
H123 H Uiso 0.05313 0.08125 0.15593 1.000 0.0980
H124 H Uiso 0.08941 0.03616 0.25757 1.000 0.1041
H125 H Uiso 0.14728 0.09893 0.34771 1.000 0.0823
H126 H Uiso 0.32064 0.19486 0.18972 1.000 0.0747
H127 H Uiso 0.39669 0.10229 0.23268 1.000 0.0928
H128 H Uiso 0.24084 0.03879 0.18830 1.000 0.1125
H129 H Uiso 0.34379 0.11506 0.33420 1.000 0.0976
H22 H Uiso 0.47103 0.29519 0.11702 1.000 0.0570
H23 H Uiso 0.51688 0.19553 0.10157 1.000 0.0699
H24 H Uiso 0.38820 0.13270 0.03789 1.000 0.0775
H25 H Uiso 0.21319 0.17334 -0.01085 1.000 0.0769
H26 H Uiso 0.16784 0.27285 0.00425 1.000 0.0649
H28 H Uiso 0.11043 0.28800 0.10924 1.000 0.0504
H29 H Uiso -0.03720 0.30041 0.16770 1.000 0.0561
H210 H Uiso -0.06361 0.39264 0.21475 1.000 0.0582
H211 H Uiso 0.06332 0.47169 0.20487 1.000 0.0640
H212 H Uiso 0.21013 0.45938 0.14611 1.000 0.0591
H214 H Uiso 0.06756 0.43086 0.02336 1.000 0.0546
H215 H Uiso -0.00972 0.46327 -0.07556 1.000 0.0617
H216 H Uiso 0.08692 0.44613 -0.16004 1.000 0.0683
H217 H Uiso 0.26536 0.39603 -0.14285 1.000 0.0652
H218 H Uiso 0.34280 0.36471 -0.04343 1.000 0.0565
H220 H Uiso 0.39316 0.46748 0.02903 1.000 0.0560
H221 H Uiso 0.54515 0.52730 0.07596 1.000 0.0670
H222 H Uiso 0.63482 0.50685 0.17736 1.000 0.0688
H223 H Uiso 0.56776 0.42707 0.23260 1.000 0.0676
H224 H Uiso 0.41453 0.36867 0.18629 1.000 0.0588
H51 H Uiso 0.36494 0.45637 0.43214 1.000 0.4004
H51' H Uiso 0.46198 0.50505 0.42166 1.000 0.4004
H52 H Uiso 0.49178 0.42686 0.52361 1.000 0.3977
H52' H Uiso 0.53581 0.40995 0.45888 1.000 0.3977
H53 H Uiso 0.32530 0.53707 0.48843 1.000 0.6134
H53' H Uiso 0.39309 0.49168 0.53927 1.000 0.6134
H31 H Uiso 0.68490 0.32402 0.19367 1.000 0.1320
H31' H Uiso 0.79925 0.30919 0.24199 1.000 0.1320
H32 H Uiso 0.69171 0.27737 0.30706 1.000 0.1730
H32' H Uiso 0.57822 0.28545 0.25582 1.000 0.1730
H33 H Uiso 0.57423 0.19207 0.23334 1.000 0.2032
H33' H Uiso 0.66938 0.18281 0.29449 1.000 0.2032
H34 H Uiso 0.81419 0.18023 0.23966 1.000 0.1657
H34' H Uiso 0.71496 0.15809 0.18480 1.000 0.1657
H41 H Uiso 0.96514 0.44848 0.42799 1.000 0.3205
H41' H Uiso 0.85865 0.48342 0.45016 1.000 0.3205
H42 H Uiso 0.75694 0.46534 0.28393 1.000 0.4688
H42' H Uiso 0.72743 0.51237 0.33582 1.000 0.4688
H43 H Uiso 0.88823 0.56634 0.39376 1.000 0.3192
H43' H Uiso 1.01108 0.53708 0.38635 1.000 0.3192
H44 H Uiso 0.86998 0.55196 0.29434 1.000 0.3729
H44' H Uiso 0.94068 0.48957 0.30263 1.000 0.3729

loop_
_atom_type_symbol
_atom_type_description
_atom_type_scat_dispersion_real
_atom_type_scat_dispersion_imag
_atom_type_scat_source
Ti Ti 0.2776 0.4457 'International Tables Vol C Tables 4.2.6.8 and 6.1.1.4'
O O 0.0106 0.0060 'International Tables Vol C Tables 4.2.6.8 and 6.1.1.4'
B B 0.0013 0.0007 'International Tables Vol C Tables 4.2.6.8 and 6.1.1.4'
H H 0.0000 0.0000 'International Tables Vol C Tables 4.2.6.8 and 6.1.1.4'
C C 0.0033 0.0016 'International Tables Vol C Tables 4.2.6.8 and 6.1.1.4'

loop_
_geom_angle_atom_site_label_1
_geom_angle_atom_site_label_2
_geom_angle_atom_site_label_3
_geom_angle
_geom_angle_site_symmetry_1
_geom_angle_site_symmetry_3
_geom_angle_publ_flag
O1 Ti1 C11 135.62(10) . . yes
O1 Ti1 C12 130.11(10) . . yes
O1 Ti1 C13 95.81(10) . . yes
O1 Ti1 C14 80.17(11) . . yes
O1 Ti1 C15 102.17(10) . . yes
O1 Ti1 C115 79.49(10) . . yes
O1 Ti1 C116 89.04(10) . . yes
O1 Ti1 C117 121.75(9) . . yes
O1 Ti1 C118 139.44(10) . . yes
O1 Ti1 C119 107.62(10) . . yes
C11 Ti1 C12 33.94(11) . . yes
C11 Ti1 C13 57.05(12) . . yes
C11 Ti1 C14 57.37(12) . . yes
C11 Ti1 C15 34.77(11) . . yes
C11 Ti1 C115 136.88(12) . . yes
C11 Ti1 C116 109.73(12) . . yes
C11 Ti1 C117 80.22(11) . . yes
C11 Ti1 C118 81.56(11) . . yes
C11 Ti1 C119 116.64(12) . . yes
C12 Ti1 C13 34.31(11) . . yes
C12 Ti1 C14 57.13(11) . . yes
C12 Ti1 C15 57.49(11) . . yes
C12 Ti1 C115 146.79(11) . . yes
C12 Ti1 C116 138.27(11) . . yes
C12 Ti1 C117 104.95(11) . . yes
C12 Ti1 C118 89.23(11) . . yes
C12 Ti1 C119 110.26(11) . . yes
C13 Ti1 C14 34.59(11) . . yes
C13 Ti1 C15 58.02(12) . . yes
C13 Ti1 C115 161.59(12) . . yes
C13 Ti1 C116 164.33(12) . . yes
C13 Ti1 C117 136.80(12) . . yes
C13 Ti1 C118 122.60(11) . . yes
C13 Ti1 C119 131.48(11) . . yes
C14 Ti1 C15 35.09(13) . . yes
C14 Ti1 C115 155.90(11) . . yes
C14 Ti1 C116 133.06(11) . . yes
C14 Ti1 C117 126.14(12) . . yes
C14 Ti1 C118 138.93(12) . . yes
C14 Ti1 C119 165.94(11) . . yes
C15 Ti1 C115 140.29(12) . . yes
C15 Ti1 C116 106.41(12) . . yes
C15 Ti1 C117 91.20(12) . . yes
C15 Ti1 C118 108.83(12) . . yes
C15 Ti1 C119 146.54(12) . . yes
C115 Ti1 C116 34.07(11) . . yes
C115 Ti1 C117 57.25(11) . . yes
C115 Ti1 C118 59.95(11) . . yes
C115 Ti1 C119 37.47(10) . . yes
C116 Ti1 C117 33.47(11) . . yes
C116 Ti1 C118 57.75(10) . . yes
C116 Ti1 C119 59.98(10) . . yes
C117 Ti1 C118 34.76(10) . . yes
C117 Ti1 C119 60.25(11) . . yes
C118 Ti1 C119 37.72(11) . . yes
Ti1 O1 C111 129.0(2) . . yes
Ti1 O1 C114 122.6(2) . . yes
C111 O1 C114 108.3(3) . . yes
C31 O3 C34 106.0(5) . . yes
C41 O4 C42 105.3(15) . . yes
Ti1 C11 C15 69.8(2) . . yes
Ti1 C11 C12 73.9(2) . . yes
C12 C11 C16 124.6(3) . . no
Ti1 C11 C16 129.4(2) . . yes
C12 C11 C15 108.2(3) . . no
C15 C11 C16 126.5(3) . . no
Ti1 C12 C13 72.2(2) . . yes
Ti1 C12 C17 132.4(2) . . yes
C11 C12 C17 123.8(3) . . no
C13 C12 C17 126.5(3) . . no
C11 C12 C13 108.3(3) . . no
Ti1 C12 C11 72.1(2) . . yes
Ti1 C13 C14 71.3(2) . . yes
Ti1 C13 C18 127.3(3) . . yes
C12 C13 C18 126.1(3) . . no
C14 C13 C18 126.0(3) . . no
Ti1 C13 C12 73.5(2) . . yes
C12 C13 C14 107.3(3) . . no
Ti1 C14 C19 127.0(3) . . yes
Ti1 C14 C13 74.1(2) . . yes
Ti1 C14 C15 70.8(2) . . yes
C15 C14 C19 125.5(3) . . no
C13 C14 C15 108.1(3) . . no
C13 C14 C19 125.9(3) . . no
Ti1 C15 C14 74.1(2) . . yes
Ti1 C15 C110 123.6(3) . . yes
C11 C15 C110 126.0(3) . . no
C14 C15 C110 125.4(3) . . no
C11 C15 C14 107.9(3) . . no
Ti1 C15 C11 75.4(2) . . yes
O1 C111 C112 106.8(3) . . yes
C111 C112 C113 106.7(3) . . no
C112 C113 C114 104.3(3) . . no
O1 C114 C113 105.4(3) . . yes
Ti1 C115 C119 66.58(15) . . yes
Ti1 C115 C116 78.55(17) . . yes
C116 C115 C119 109.6(3) . . no
Ti1 C116 C117 71.93(14) . . yes
Ti1 C116 C115 67.38(14) . . yes
C11 C16 H16 109.46 . . no
C11 C16 H16' 109.48 . . no
C11 C16 H16" 109.48 . . no
H16 C16 H16' 109.47 . . no
H16 C16 H16" 109.47 . . no
C115 C116 C117 107.9(3) . . no
H16' C16 H16" 109.47 . . no
C12 C17 H17' 109.48 . . no
C12 C17 H17" 109.47 . . no
H17 C17 H17' 109.46 . . no
H17 C17 H17" 109.47 . . no
H17' C17 H17" 109.51 . . no
Ti1 C117 C116 74.60(16) . . yes
Ti1 C117 C118 66.77(15) . . yes
C116 C117 C118 108.8(3) . . no
C12 C17 H17 109.44 . . no
C13 C18 H18 109.42 . . no
C13 C18 H18" 109.47 . . no
Ti1 C118 C117 78.47(17) . . yes
C13 C18 H18' 109.44 . . no
C117 C118 C119 109.0(3) . . no
H18 C18 H18" 109.51 . . no
Ti1 C118 C119 68.01(16) . . yes
H18 C18 H18' 109.46 . . no
H18' C18 H18" 109.54 . . no
H19 C19 H19' 109.44 . . no
C118 C119 C120 123.3(3) . . no
C14 C19 H19' 109.48 . . no
C14 C19 H19" 109.49 . . no
Ti1 C119 C115 75.95(17) . . yes
H19' C19 H19" 109.53 . . no
C115 C119 C118 104.7(2) . . no
C115 C119 C120 122.9(3) . . no
C14 C19 H19 109.43 . . no
H19 C19 H19" 109.45 . . no
Ti1 C119 C120 88.12(18) . . yes
Ti1 C119 C118 74.27(17) . . yes
C119 C120 C121 119.5(3) . . no
C119 C120 C125 119.5(3) . . no
C121 C120 C125 109.7(3) . . no
C122 C121 C126 108.1(3) . . no
C120 C121 C122 107.3(3) . . no
C120 C121 C126 111.7(3) . . no
C121 C122 C123 110.4(3) . . no
C124 C123 C128 108.9(4) . . no
C122 C123 C124 109.7(3) . . no
C122 C123 C128 108.8(3) . . no
C123 C124 C125 109.3(3) . . no
C120 C125 C129 110.8(3) . . no
C120 C125 C124 108.0(3) . . no
C124 C125 C129 109.9(3) . . no
C121 C126 C127 110.3(3) . . no
C126 C127 C128 109.6(3) . . no
C128 C127 C129 110.3(3) . . no
C126 C127 C129 108.6(3) . . no
C123 C128 C127 109.9(3) . . no
C125 C129 C127 109.1(3) . . no
C15 C110 H110 109.43 . . no
C15 C110 H110' 109.47 . . no
C15 C110 H110" 109.51 . . no
H110" C110 H110 109.48 . . no
H110' C110 H110" 109.51 . . no
H110' C110 H110 109.43 . . no
C112 C111 H111' 110.28 . . no
C112 C111 H111 110.33 . . no
O1 C111 H111 110.44 . . no
H111' C111 H111 108.60 . . no
O1 C111 H111' 110.36 . . no
C111 C112 H112' 110.42 . . no
C111 C112 H112 110.42 . . no
C113 C112 H112 110.38 . . no
H112' C112 H112 108.62 . . no
C113 C112 H112' 110.33 . . no
C112 C113 H113 110.92 . . no
C114 C113 H113' 110.90 . . no
H113' C113 H113 108.92 . . no
C114 C113 H113 110.89 . . no
C112 C113 H113' 110.90 . . no
O1 C114 H114' 110.68 . . no
C113 C114 H114 110.68 . . no
H114' C114 H114 108.78 . . no
O1 C114 H114 110.66 . . no
C113 C114 H114' 110.67 . . no
C116 C115 H115 125.20 . . no
Ti1 C115 H115 121.12 . . no
C119 C115 H115 125.19 . . no
C115 C116 H116 126.06 . . no
C117 C116 H116 126.06 . . no
Ti1 C116 H116 126.19 . . no
C116 C117 H117 125.60 . . no
Ti1 C117 H117 124.51 . . no
C118 C117 H117 125.57 . . no
C117 C118 H118 125.53 . . no
Ti1 C118 H118 119.59 . . no
C119 C118 H118 125.49 . . no
C122 C121 H121 109.91 . . no
C126 C121 H121 109.87 . . no
C22 C21 B2 125.6(3) . . yes
C26 C21 B2 120.2(2) . . yes
C120 C121 H121 109.91 . . no
C22 C21 C26 114.2(3) . . no
C121 C122 H122 109.57 . . no
C123 C122 H122' 109.57 . . no
C123 C122 H122 109.60 . . no
H122' C122 H122 108.13 . . no
C121 C122 H122' 109.58 . . no
C21 C22 C23 123.1(3) . . no
C22 C23 C24 120.8(3) . . no
C122 C123 H123 109.80 . . no
C128 C123 H123 109.83 . . no
C124 C123 H123 109.82 . . no
C125 C124 H124' 109.88 . . no
C123 C124 H124 109.77 . . no
C125 C124 H124 109.88 . . no
H124' C124 H124 108.25 . . no
C23 C24 C25 118.0(3) . . no
C123 C124 H124' 109.76 . . no
C24 C25 C26 120.8(3) . . no
C124 C125 H125 109.35 . . no
C129 C125 H125 109.42 . . no
C120 C125 H125 109.38 . . no
C121 C126 H126 109.58 . . no
C21 C26 C25 123.2(3) . . no
C127 C126 H126 109.60 . . no
C127 C126 H126' 109.58 . . no
H126' C126 H126 108.12 . . no
C121 C126 H126' 109.59 . . no
C129 C127 H127 109.46 . . no
C212 C27 B2 121.0(2) . . yes
C126 C127 H127 109.45 . . no
C28 C27 C212 115.2(3) . . no
C128 C127 H127 109.42 . . no
C28 C27 B2 123.6(2) . . yes
C123 C128 H128 109.67 . . no
C123 C128 H128' 109.64 . . no
C127 C128 H128 109.73 . . no
C27 C28 C29 122.5(3) . . no
C127 C128 H128' 109.71 . . no
H128' C128 H128 108.19 . . no
C127 C129 H129 109.85 . . no
H129' C129 H129 108.26 . . no
C127 C129 H129' 109.88 . . no
C28 C29 C210 120.4(3) . . no
C125 C129 H129' 109.90 . . no
C125 C129 H129 109.88 . . no
C23 C22 H22 118.48 . . no
C21 C22 H22 118.43 . . no
C24 C23 H23 119.62 . . no
C22 C23 H23 119.62 . . no
C23 C24 H24 121.02 . . no
C25 C24 H24 120.98 . . no
C26 C25 H25 119.64 . . no
C24 C25 H25 119.61 . . no
C21 C26 H26 118.41 . . no
C25 C26 H26 118.40 . . no
C27 C28 H28 118.74 . . no
C29 C28 H28 118.79 . . no
C210 C29 H29 119.81 . . no
C28 C29 H29 119.81 . . no
C29 C210 C211 118.9(3) . . no
C210 C211 C212 120.2(3) . . no
C27 C212 C211 122.9(3) . . no
C214 C213 C218 114.9(3) . . no
C214 C213 B2 124.9(2) . . yes
C218 C213 B2 120.3(2) . . yes
C213 C214 C215 122.6(3) . . no
C214 C215 C216 120.6(3) . . no
C215 C216 C217 118.7(3) . . no
C216 C217 C218 119.8(3) . . no
C213 C218 C217 123.4(3) . . no
C220 C219 B2 125.2(2) . . yes
C220 C219 C224 114.9(2) . . no
C224 C219 B2 119.9(2) . . yes
C219 C220 C221 122.9(3) . . no
C220 C221 C222 120.1(3) . . no
C221 C222 C223 119.3(3) . . no
C222 C223 C224 119.9(3) . . no
C219 C224 C223 122.9(3) . . no
C52 C51 C53 101.7(18) . . no
C51 C52 C53 99.5(18) . 3_666 no
C51 C53 C52 105(2) . 3_666 no
C29 C210 H210 120.54 . . no
C211 C210 H210 120.55 . . no
C212 C211 H211 119.92 . . no
C210 C211 H211 119.90 . . no
C211 C212 H212 118.56 . . no
C27 C212 H212 118.56 . . no
C215 C214 H214 118.68 . . no
C213 C214 H214 118.71 . . no
C214 C215 H215 119.68 . . no
C216 C215 H215 119.70 . . no
C215 C216 H216 120.58 . . no
C217 C216 H216 120.69 . . no
C216 C217 H217 120.13 . . no
C218 C217 H217 120.11 . . no
C217 C218 H218 118.30 . . no
C213 C218 H218 118.28 . . no
C219 C220 H220 118.54 . . no
C221 C220 H220 118.54 . . no
C220 C221 H221 119.96 . . no
C222 C221 H221 119.93 . . no
C221 C222 H222 120.36 . . no
C223 C222 H222 120.32 . . no
C222 C223 H223 120.10 . . no
C224 C223 H223 120.04 . . no
C223 C224 H224 118.55 . . no
C219 C224 H224 118.52 . . no
C53 C51 H51 111.43 . . no
H51 C51 H51' 109.35 . . no
C52 C51 H51 111.32 . . no
C52 C51 H51' 111.40 . . no
C53 C51 H51' 111.50 . . no
C53 C52 H52 111.82 3_666 . no
C51 C52 H52' 111.86 . . no
H52 C52 H52' 109.59 . . no
C53 C52 H52' 111.76 3_666 . no
C51 C52 H52 112.01 . . no
C52 C53 H53 110.78 3_666 . no
C52 C53 H53' 110.87 3_666 . no
C51 C53 H53' 110.90 . . no
H53 C53 H53' 108.94 . . no
C51 C53 H53 110.70 . . no
O3 C31 C32 108.5(5) . . yes
C31 C32 C33 106.1(6) . . no
C32 C33 C34 104.9(6) . . no
O3 C34 C33 106.2(6) . . yes
O3 C31 H31' 110.05 . . no
C32 C31 H31' 109.98 . . no
H31 C31 H31' 108.35 . . no
C32 C31 H31 109.92 . . no
O3 C31 H31 110.06 . . no
C31 C32 H32' 110.56 . . no
H32 C32 H32' 108.59 . . no
C33 C32 H32' 110.55 . . no
C31 C32 H32 110.50 . . no
C33 C32 H32 110.51 . . no
C32 C33 H33 110.82 . . no
C32 C33 H33' 110.86 . . no
C34 C33 H33 110.71 . . no
C34 C33 H33' 110.70 . . no
H33 C33 H33' 108.79 . . no
O3 C34 H34' 110.51 . . no
C33 C34 H34' 110.49 . . no
H34 C34 H34' 108.58 . . no
C33 C34 H34 110.53 . . no
O3 C34 H34 110.54 . . no
O4 C41 C43 104.3(12) . . yes
O4 C42 C44 102.3(16) . . yes
C41 C43 C44 100.2(12) . . no
C42 C44 C43 104.3(17) . . no
C43 C41 H41 110.93 . . no
O4 C41 H41' 110.90 . . no
O4 C41 H41 110.85 . . no
C43 C41 H41' 110.96 . . no
H41 C41 H41' 108.85 . . no
O4 C42 H42 111.31 . . no
C44 C42 H42 111.26 . . no
C44 C42 H42' 111.37 . . no
H42 C42 H42' 109.17 . . no
O4 C42 H42' 111.33 . . no
C41 C43 H43' 111.67 . . no
C44 C43 H43 111.94 . . no
C41 C43 H43 111.65 . . no
H43 C43 H43' 109.57 . . no
C44 C43 H43' 111.57 . . no
C42 C44 H44' 110.77 . . no
C43 C44 H44 110.87 . . no
H44 C44 H44' 109.08 . . no
C43 C44 H44' 111.29 . . no
C42 C44 H44 110.44 . . no
C213 B2 C219 110.8(2) . . yes
C21 B2 C27 111.3(2) . . yes
C21 B2 C213 107.2(2) . . yes
C21 B2 C219 111.7(2) . . yes
C27 B2 C213 108.3(2) . . yes
C27 B2 C219 107.6(2) . . yes

loop_
_geom_bond_atom_site_label_1
_geom_bond_atom_site_label_2
_geom_bond_distance
_geom_bond_site_symmetry_2
_geom_bond_publ_flag
Ti1 O1 2.138(2) . yes
Ti1 C11 2.411(4) . yes
Ti1 C12 2.434(3) . yes
Ti1 C13 2.418(4) . yes
Ti1 C14 2.382(4) . yes
Ti1 C15 2.339(4) . yes
Ti1 C115 2.306(3) . yes
Ti1 C116 2.448(2) . yes
Ti1 C117 2.414(3) . yes
Ti1 C118 2.264(3) . yes
Ti1 C119 2.181(3) . yes
O1 C111 1.468(5) . yes
O1 C114 1.471(4) . yes
O3 C34 1.399(8) . yes
O3 C31 1.398(8) . yes
O4 C42 1.38(3) . yes
O4 C41 1.35(3) . yes
C11 C16 1.512(5) . no
C11 C12 1.414(5) . no
C11 C15 1.421(5) . no
C12 C13 1.431(5) . no
C12 C17 1.511(5) . no
C13 C14 1.428(5) . no
C13 C18 1.510(5) . no
C14 C15 1.423(5) . no
C14 C19 1.512(5) . no
C15 C110 1.516(6) . no
C111 C112 1.472(6) . no
C112 C113 1.506(6) . no
C113 C114 1.485(5) . no
C115 C116 1.399(4) . no
C115 C119 1.446(4) . no
C16 H16' 0.9801 . no
C116 C117 1.400(5) . no
C16 H16" 0.9801 . no
C16 H16 0.9800 . no
C17 H17 0.9803 . no
C117 C118 1.405(4) . no
C17 H17" 0.9798 . no
C17 H17' 0.9798 . no
C118 C119 1.439(4) . no
C18 H18" 0.9793 . no
C18 H18' 0.9799 . no
C18 H18 0.9803 . no
C19 H19" 0.9796 . no
C19 H19 0.9806 . no
C19 H19' 0.9798 . no
C119 C120 1.422(4) . no
C120 C125 1.526(5) . no
C120 C121 1.528(4) . no
C121 C122 1.550(5) . no
C121 C126 1.536(5) . no
C122 C123 1.530(5) . no
C123 C124 1.536(6) . no
C123 C128 1.542(7) . no
C124 C125 1.555(6) . no
C125 C129 1.542(5) . no
C126 C127 1.516(5) . no
C127 C129 1.540(6) . no
C127 C128 1.537(6) . no
C110 H110' 0.9801 . no
C110 H110 0.9805 . no
C110 H110" 0.9796 . no
C111 H111 0.9893 . no
C111 H111' 0.9907 . no
C112 H112 0.9895 . no
C112 H112' 0.9904 . no
C113 H113 0.9901 . no
C113 H113' 0.9900 . no
C114 H114 0.9899 . no
C114 H114' 0.9900 . no
C115 H115 0.9501 . no
C116 H116 0.9502 . no
C117 H117 0.9498 . no
C118 H118 0.9501 . no
C121 H121 1.0000 . no
C21 B2 1.656(4) . yes
C21 C26 1.410(4) . no
C21 C22 1.404(4) . no
C122 H122' 0.9900 . no
C22 C23 1.391(5) . no
C122 H122 0.9899 . no
C23 C24 1.385(5) . no
C123 H123 1.0001 . no
C124 H124 0.9898 . no
C124 H124' 0.9902 . no
C24 C25 1.385(5) . no
C25 C26 1.386(5) . no
C125 H125 1.0001 . no
C126 H126 0.9901 . no
C126 H126' 0.9900 . no
C27 B2 1.661(4) . yes
C127 H127 0.9996 . no
C27 C212 1.394(4) . no
C27 C28 1.403(4) . no
C128 H128' 0.9903 . no
C128 H128 0.9898 . no
C28 C29 1.396(4) . no
C129 H129 0.9902 . no
C129 H129' 0.9900 . no
C29 C210 1.375(4) . no
C22 H22 0.9498 . no
C23 H23 0.9499 . no
C24 H24 0.9499 . no
C25 H25 0.9501 . no
C26 H26 0.9501 . no
C28 H28 0.9501 . no
C29 H29 0.9502 . no
C210 C211 1.380(4) . no
C211 C212 1.394(5) . no
C213 C214 1.410(4) . no
C213 C218 1.401(4) . no
C213 B2 1.655(4) . yes
C214 C215 1.386(4) . no
C215 C216 1.385(5) . no
C216 C217 1.393(5) . no
C217 C218 1.388(4) . no
C219 C224 1.418(4) . no
C219 B2 1.649(4) . yes
C219 C220 1.395(4) . no
C220 C221 1.402(4) . no
C221 C222 1.378(5) . no
C222 C223 1.389(5) . no
C223 C224 1.389(4) . no
C51 C52 1.38(3) . no
C51 C53 1.43(4) . no
C52 C53 1.34(4) 3_666 no
C210 H210 0.9503 . no
C211 H211 0.9500 . no
C212 H212 0.9500 . no
C214 H214 0.9501 . no
C215 H215 0.9496 . no
C216 H216 0.9501 . no
C217 H217 0.9501 . no
C218 H218 0.9501 . no
C220 H220 0.9499 . no
C221 H221 0.9502 . no
C222 H222 0.9502 . no
C223 H223 0.9499 . no
C224 H224 0.9502 . no
C51 H51' 0.9896 . no
C51 H51 0.9894 . no
C52 H52 0.9889 . no
C52 H52' 0.9911 . no
C53 H53 0.9904 . no
C53 H53' 0.9886 . no
C31 C32 1.473(9) . no
C32 C33 1.419(11) . no
C33 C34 1.495(10) . no
C31 H31 0.9904 . no
C31 H31' 0.9897 . no
C32 H32' 0.9902 . no
C32 H32 0.9909 . no
C33 H33 0.9903 . no
C33 H33' 0.9902 . no
C34 H34' 0.9911 . no
C34 H34 0.9901 . no
C41 C43 1.54(2) . no
C42 C44 1.36(3) . no
C43 C44 1.35(3) . no
C41 H41 0.9908 . no
C41 H41' 0.9903 . no
C42 H42 0.9903 . no
C42 H42' 0.9901 . no
C43 H43 0.9895 . no
C43 H43' 0.9894 . no
C44 H44 0.9915 . no
C44 H44' 0.9863 . no

loop_
_geom_contact_atom_site_label_1
_geom_contact_atom_site_label_2
_geom_contact_distance
_geom_contact_site_symmetry_2
_geom_contact_publ_flag
Ti1 C121 3.655(3) . no
Ti1 C125 3.530(4) . no
Ti1 H121 3.6031 . no
Ti1 H125 3.3817 . no
O1 C13 3.386(4) . no
O1 C14 2.916(4) . no
O1 C19 3.069(5) . no
O1 C115 2.844(3) . no
O1 C116 3.223(3) . no
O1 H19" 2.8147 . no
O1 H115 2.7686 . no
O3 H29 2.8206 1_655 no
C11 C14 2.300(5) . no
C11 C17 2.580(5) . no
C11 C110 2.618(5) . no
C11 C117 3.108(4) . no
C11 C118 3.055(4) . no
C11 C13 2.306(5) . no
C12 C118 3.302(4) . no
C12 C16 2.591(5) . no
C12 C14 2.303(4) . no
C12 C15 2.297(5) . no
C12 C18 2.623(5) . no
C13 C11 2.306(5) . no
C13 C15 2.308(5) . no
C13 O1 3.386(4) . no
C13 C19 2.618(5) . no
C13 C17 2.627(5) . no
C14 C12 2.303(4) . no
C14 C110 2.612(6) . no
C14 O1 2.916(4) . no
C14 C11 2.300(5) . no
C14 C18 2.618(5) . no
C15 C117 3.396(4) . no
C15 C16 2.619(5) . no
C15 C12 2.297(5) . no
C15 C13 2.308(5) . no
C15 C19 2.609(5) . no
C17 C121 3.496(5) . no
C17 C126 3.579(5) . no
C19 C28 3.578(5) 4_555 no
C19 C111 3.443(6) . no
C22 C224 3.268(4) . no
C22 C114 3.590(5) 4_554 no
C26 C28 3.338(4) . no
C26 C218 3.288(4) . no
C28 C19 3.578(5) 4_454 no
C28 C26 3.338(4) . no
C11 H51 2.9565 . no
C11 H117 3.0768 . no
C11 H118 2.9984 . no
C111 C19 3.443(6) . no
C114 C22 3.590(5) 4_455 no
C115 C117 2.263(5) . no
C115 C114 3.279(5) . no
C115 C120 2.519(4) . no
C115 C118 2.283(4) . no
C115 O1 2.844(3) . no
C16 H17 2.8881 . no
C16 H41 3.0057 1_455 no
C116 O1 3.223(3) . no
C116 C118 2.281(4) . no
C116 C119 2.325(4) . no
C16 H110' 2.9188 . no
C116 C114 3.292(5) . no
C16 H117 2.8340 . no
C16 H51 2.9173 . no
C16 H118 2.9403 . no
C17 H18' 2.9415 . no
C117 C120 3.597(4) . no
C17 H121 2.8264 . no
C17 H224 2.8920 . no
C117 C119 2.315(4) . no
C17 H126' 2.9702 . no
C117 C115 2.263(5) . no
C117 C11 3.108(4) . no
C17 H16" 2.9565 . no
C117 C15 3.396(4) . no
C117 C16 3.226(5) . no
C18 H126' 3.0604 . no
C118 C16 3.273(5) . no
C118 C12 3.302(4) . no
C18 H26 3.0418 4_555 no
C118 C116 2.281(4) . no
C118 C115 2.283(4) . no
C18 H19' 2.8434 . no
C18 H17' 2.8918 . no
C118 C11 3.055(4) . no
C118 C120 2.517(4) . no
C19 H110 2.9298 . no
C119 C116 2.325(4) . no
C19 H18" 2.9431 . no
C119 C117 2.315(4) . no
C19 H111 2.9573 . no
C19 H28 3.0653 4_555 no
C120 C128 3.546(5) . no
C121 Ti1 3.655(3) . no
C21 H28 2.7444 . no
C121 C17 3.496(5) . no
C21 H218 2.8183 . no
C22 H126 3.0894 . no
C122 C129 3.543(5) . no
C22 H114' 2.9597 4_554 no
C22 H224 3.0062 . no
C23 H126 2.9795 . no
C124 C126 3.544(6) . no
C124 C222 3.557(6) 2_545 no
C125 Ti1 3.530(4) . no
C126 C124 3.544(6) . no
C26 H28 2.6495 . no
C126 C17 3.579(5) . no
C27 H224 2.9341 . no
C27 H214 2.6207 . no
C128 C120 3.546(5) . no
C28 H121 2.9184 . no
C28 H19' 3.0073 4_454 no
C29 H121 2.9554 . no
C29 H113' 3.0333 4_454 no
C29 H118 2.8327 . no
C129 C122 3.543(5) . no
C31 H113' 3.0584 4_554 no
C41 H16' 2.8802 1_655 no
C51 H51' 2.8333 3_666 no
C52 H52 2.8859 3_666 no
C53 H53' 2.7384 3_666 no
C110 H19" 2.9590 . no
C110 H43 3.0027 3_666 no
C110 H16' 2.8345 . no
C111 H125 2.9822 . no
C111 H19' 2.9292 . no
C212 C224 3.325(4) . no
C212 C214 3.431(4) . no
C113 H31 3.0603 4_455 no
C114 H116 3.0722 . no
C214 C212 3.431(4) . no
C114 H19" 2.9803 . no
C114 H115 3.0495 . no
C115 H116 2.1038 . no
C115 H125 2.6659 . no
C115 H218 3.0401 4_455 no
C115 H114 2.9059 . no
C116 H117 2.1003 . no
C116 H218 2.9691 4_455 no
C116 H115 2.0959 . no
C116 H114 3.0015 . no
C117 H116 2.1047 . no
C117 H118 2.1039 . no
C117 H16' 3.0304 . no
C117 H16" 3.0330 . no
C218 C220 3.379(4) . no
C118 H117 2.1040 . no
C118 H121 2.7541 . no
C118 H16" 2.7919 . no
C218 C26 3.288(4) . no
C119 H118 2.1354 . no
C119 H115 2.1392 . no
C119 H122 2.9401 . no
C119 H124' 2.9559 . no
C220 C218 3.379(4) . no
C121 H17' 3.0788 . no
C121 H118 2.9785 . no
C222 C124 3.557(6) 2_555 no
C224 C22 3.268(4) . no
C224 C212 3.325(4) . no
C125 H111' 2.8813 . no
C125 H115 2.8806 . no
C126 H17' 2.8006 . no
C129 H111' 2.9101 . no
C210 H16" 3.0071 . no
C210 H118 2.9130 . no
C211 H129' 2.9789 2_555 no
C212 H214 2.7919 . no
C212 H129' 2.9278 2_555 no
C213 H220 2.6619 . no
C213 H26 2.7250 . no
C214 H111 3.0851 4_454 no
C217 H33' 2.8340 4_454 no
C218 H221 3.0473 3_665 no
C218 H26 3.0650 . no
C218 H220 2.7597 . no
C219 H212 2.6492 . no
C219 H22 2.7507 . no
C221 H113 2.8141 4_554 no
C222 H124 3.0711 2_555 no
C222 H113 2.7771 4_554 no
C223 H31 3.0528 . no
C223 H124 2.9654 2_555 no
C223 H113 3.0608 4_554 no
C224 H22 2.5892 . no
C224 H212 2.9848 . no
H110' C16 2.9188 . no
H110' H16' 2.2880 . no
H111' H129 2.4541 . no
H111' C125 2.8813 . no
H111' C129 2.9101 . no
H111' H125 2.2021 . no
H112' H220 2.5756 2_545 no
H113' H31 2.5357 4_455 no
H113' C31 3.0584 4_455 no
H113' C29 3.0333 4_555 no
H113' H19" 2.5506 . no
H114' C22 2.9597 4_455 no
H122' H28 2.4525 . no
H122' H128' 2.5135 . no
H122' H126 2.4985 . no
H124' H122 2.5465 . no
H124' C119 2.9559 . no
H126' H17' 2.1170 . no
H126' C18 3.0604 . no
H126' C17 2.9702 . no
H126' H18' 2.1530 . no
H126' H129 2.4798 . no
H128' H122' 2.5135 . no
H128' H126 2.5122 . no
H129' C211 2.9789 2_545 no
H129' H212 2.2856 2_545 no
H129' H128 2.5628 . no
H129' C212 2.9278 2_545 no
H129' H211 2.4118 2_545 no
H129' H124 2.5647 . no
H16 H51 2.2469 . no
H16' C117 3.0304 . no
H16' C41 2.8802 1_455 no
H16' H41 2.0544 1_455 no
H16' C110 2.8345 . no
H16' H117 2.3975 . no
H16' H110' 2.2880 . no
H16" H17 2.4372 . no
H16" C118 2.7919 . no
H16" C210 3.0071 . no
H16" C17 2.9565 . no
H16" H118 2.2413 . no
H16" C117 3.0330 . no
H17 H121 2.3611 . no
H17 H16" 2.4372 . no
H17 C16 2.8881 . no
H17' C126 2.8006 . no
H17' H126' 2.1170 . no
H17' C121 3.0788 . no
H17' C18 2.8918 . no
H17' H18' 2.3471 . no
H17" H224 2.5584 . no
H18 H26 2.5597 4_555 no
H18' H126' 2.1530 . no
H18' H17' 2.3471 . no
H18' C17 2.9415 . no
H18" H19' 2.3241 . no
H18" C19 2.9431 . no
H18" H111 2.2871 . no
H19' C111 2.9292 . no
H19' H18" 2.3241 . no
H19' H28 2.5887 4_555 no
H19' C18 2.8434 . no
H19' C28 3.0073 4_555 no
H19' H111 2.2517 . no
H19" O1 2.8147 . no
H19" C110 2.9590 . no
H19" H110 2.4253 . no
H19" H113' 2.5506 . no
H19" C114 2.9803 . no
H22 C219 2.7507 . no
H22 H224 2.3839 . no
H22 C224 2.5892 . no
H23 H110 2.5646 4_554 no
H26 C18 3.0418 4_454 no
H26 H18 2.5597 4_454 no
H26 H28 2.5020 . no
H26 C218 3.0650 . no
H26 C213 2.7250 . no
H28 H19' 2.5887 4_454 no
H28 H122' 2.4525 . no
H28 C26 2.6495 . no
H28 H26 2.5020 . no
H28 C19 3.0653 4_454 no
H28 C21 2.7444 . no
H29 O3 2.8206 1_455 no
H31 C223 3.0528 . no
H31 C113 3.0603 4_554 no
H31 H113' 2.5357 4_554 no
H31' H210 2.5865 1_655 no
H33' H217 2.3888 4_555 no
H33' C217 2.8340 4_555 no
H41 C16 3.0057 1_655 no
H41 H16' 2.0544 1_655 no
H42 H223 2.4787 . no
H42' H43 2.4192 . no
H43 H42' 2.4192 . no
H43 C110 3.0027 3_666 no
H51 C11 2.9565 . no
H51 H16 2.2469 . no
H51 C16 2.9173 . no
H51' H53' 1.7836 3_666 no
H51' C51 2.8333 3_666 no
H51' H123 2.3745 2_555 no
H51' H52 1.9467 3_666 no
H52 H53' 1.9133 . no
H52 H51' 1.9467 3_666 no
H52 C52 2.8859 3_666 no
H53' H52 1.9133 . no
H53' C53 2.7373 3_666 no
H53' H51' 1.7836 3_666 no
H110 H19" 2.4253 . no
H110 H23 2.5646 4_455 no
H110 C19 2.9298 . no
H111 C19 2.9573 . no
H111 H18" 2.2871 . no
H111 H19' 2.2517 . no
H111 C214 3.0851 4_555 no
H112 H214 2.5765 4_555 no
H113 C221 2.8141 4_455 no
H113 C222 2.7771 4_455 no
H113 C223 3.0608 4_455 no
H114 H115 2.4950 . no
H114 C115 2.9059 . no
H114 C116 3.0015 . no
H115 C125 2.8806 . no
H115 H114 2.4950 . no
H115 H125 2.2486 . no
H115 C114 3.0495 . no
H116 C114 3.0722 . no
H116 H218 2.4850 4_455 no
H117 C16 2.8340 . no
H117 H16' 2.3975 . no
H118 H16" 2.2413 . no
H118 C11 2.9984 . no
H118 C29 2.8327 . no
H118 C121 2.9785 . no
H118 H121 2.3386 . no
H118 C16 2.9403 . no
H118 C210 2.9130 . no
H121 C17 2.8264 . no
H121 C28 2.9184 . no
H121 H17 2.3611 . no
H121 H118 2.3386 . no
H121 Ti1 3.6031 . no
H121 C29 2.9554 . no
H121 C118 2.7541 . no
H122 C119 2.9401 . no
H122 H124' 2.5465 . no
H123 H51' 2.3746 2_545 no
H124 H128 2.5090 . no
H124 C222 3.0711 2_545 no
H124 C223 2.9654 2_545 no
H124 H129' 2.5647 . no
H125 C115 2.6659 . no
H125 H111' 2.2021 . no
H125 C111 2.9822 . no
H125 H115 2.2486 . no
H125 Ti1 3.3817 . no
H126 H122' 2.4985 . no
H126 H128' 2.5122 . no
H126 C22 3.0894 . no
H126 C23 2.9795 . no
H128 H129' 2.5628 . no
H128 H124 2.5090 . no
H129 H111' 2.4541 . no
H129 H126' 2.4798 . no
H210 H31' 2.5865 1_455 no
H211 H129' 2.4118 2_555 no
H212 C219 2.6492 . no
H212 C224 2.9848 . no
H212 H129' 2.2856 2_555 no
H214 C27 2.6207 . no
H214 C212 2.7919 . no
H214 H112 2.5765 4_454 no
H217 H33' 2.3888 4_454 no
H218 C21 2.8183 . no
H218 C115 3.0401 4_554 no
H218 C116 2.9691 4_554 no
H218 H116 2.4850 4_554 no
H220 C213 2.6619 . no
H220 C218 2.7597 . no
H220 H112' 2.5756 2_555 no
H220 H221 2.5034 3_665 no
H221 C218 3.0474 3_665 no
H221 H220 2.5034 3_665 no
H223 H42 2.4787 . no
H224 C17 2.8920 . no
H224 C22 3.0062 . no
H224 C27 2.9341 . no
H224 H17" 2.5584 . no
H224 H22 2.3839 . no

loop_
_geom_torsion_atom_site_label_1
_geom_torsion_atom_site_label_2
_geom_torsion_atom_site_label_3
_geom_torsion_atom_site_label_4
_geom_torsion
_geom_torsion_site_symmetry_3
_geom_torsion_site_symmetry_4
_geom_torsion_publ_flag
C11 Ti1 O1 C111 -99.6(3) . . no
C11 Ti1 O1 C114 84.0(3) . . no
C12 Ti1 O1 C111 -53.2(3) . . no
C12 Ti1 O1 C114 130.4(2) . . no
C13 Ti1 O1 C111 -52.2(3) . . no
C13 Ti1 O1 C114 131.3(2) . . no
C14 Ti1 O1 C111 -83.2(3) . . no
C14 Ti1 O1 C114 100.4(2) . . no
C15 Ti1 O1 C111 -110.7(3) . . no
C15 Ti1 O1 C114 72.9(2) . . no
C115 Ti1 O1 C111 109.8(3) . . no
C115 Ti1 O1 C114 -66.7(2) . . no
C116 Ti1 O1 C111 142.7(3) . . no
C116 Ti1 O1 C114 -33.7(2) . . no
C117 Ti1 O1 C111 150.2(3) . . no
C117 Ti1 O1 C114 -26.3(3) . . no
C118 Ti1 O1 C111 109.9(3) . . no
C118 Ti1 O1 C114 -66.6(3) . . no
C119 Ti1 O1 C111 84.7(3) . . no
C119 Ti1 O1 C114 -91.7(2) . . no
O1 Ti1 C11 C12 97.5(2) . . no
O1 Ti1 C11 C15 -19.4(3) . . no
O1 Ti1 C11 C16 -140.6(3) . . no
C12 Ti1 C11 C15 -116.9(3) . . no
C12 Ti1 C11 C16 121.9(4) . . no
C13 Ti1 C11 C12 36.89(18) . . no
C13 Ti1 C11 C15 -80.0(2) . . no
C13 Ti1 C11 C16 158.8(3) . . no
C14 Ti1 C11 C12 78.3(2) . . no
C14 Ti1 C11 C15 -38.6(2) . . no
C14 Ti1 C11 C16 -159.8(4) . . no
C15 Ti1 C11 C12 116.9(3) . . no
C15 Ti1 C11 C16 -121.2(4) . . no
C115 Ti1 C11 C12 -127.3(2) . . no
C115 Ti1 C11 C15 115.8(2) . . no
C115 Ti1 C11 C16 -5.4(4) . . no
C116 Ti1 C11 C12 -152.52(18) . . no
C116 Ti1 C11 C15 90.6(2) . . no
C116 Ti1 C11 C16 -30.7(3) . . no
C117 Ti1 C11 C12 -136.5(2) . . no
C117 Ti1 C11 C15 106.6(2) . . no
C117 Ti1 C11 C16 -14.6(3) . . no
C118 Ti1 C11 C12 -101.30(19) . . no
C118 Ti1 C11 C15 141.8(2) . . no
C118 Ti1 C11 C16 20.6(3) . . no
C119 Ti1 C11 C12 -87.0(2) . . no
C119 Ti1 C11 C15 156.05(19) . . no
C119 Ti1 C11 C16 34.8(3) . . no
O1 Ti1 C12 C11 -115.0(2) . . no
O1 Ti1 C12 C13 1.7(2) . . no
O1 Ti1 C12 C17 125.3(3) . . no
C11 Ti1 C12 C13 116.7(3) . . no
C11 Ti1 C12 C17 -119.8(4) . . no
C13 Ti1 C12 C11 -116.7(3) . . no
C13 Ti1 C12 C17 123.5(4) . . no
C14 Ti1 C12 C11 -79.1(2) . . no
C14 Ti1 C12 C13 37.6(2) . . no
C14 Ti1 C12 C17 161.2(4) . . no
C15 Ti1 C12 C11 -37.08(19) . . no
C15 Ti1 C12 C13 79.6(2) . . no
C15 Ti1 C12 C17 -156.9(4) . . no
C115 Ti1 C12 C11 96.7(2) . . no
C115 Ti1 C12 C13 -146.6(2) . . no
C115 Ti1 C12 C17 -23.1(4) . . no
C116 Ti1 C12 C11 40.7(3) . . no
C116 Ti1 C12 C13 157.42(19) . . no
C116 Ti1 C12 C17 -79.0(4) . . no
C117 Ti1 C12 C11 44.6(2) . . no
C117 Ti1 C12 C13 161.29(19) . . no
C117 Ti1 C12 C17 -75.2(3) . . no
C118 Ti1 C12 C11 75.95(19) . . no
C118 Ti1 C12 C13 -167.4(2) . . no
C118 Ti1 C12 C17 -43.8(3) . . no
C119 Ti1 C12 C11 107.93(19) . . no
C119 Ti1 C12 C13 -135.39(19) . . no
C119 Ti1 C12 C17 -11.9(3) . . no
O1 Ti1 C13 C12 -178.68(18) . . no
O1 Ti1 C13 C14 -63.3(2) . . no
O1 Ti1 C13 C18 58.2(3) . . no
C11 Ti1 C13 C12 -36.47(18) . . no
C11 Ti1 C13 C14 78.9(2) . . no
C11 Ti1 C13 C18 -159.6(3) . . no
C12 Ti1 C13 C14 115.4(3) . . no
C12 Ti1 C13 C18 -123.1(4) . . no
C14 Ti1 C13 C12 -115.4(3) . . no
C14 Ti1 C13 C18 121.5(4) . . no
C15 Ti1 C13 C12 -77.9(2) . . no
C15 Ti1 C13 C14 37.5(2) . . no
C15 Ti1 C13 C18 158.9(3) . . no
C117 Ti1 C13 C12 -26.9(3) . . no
C117 Ti1 C13 C14 88.5(2) . . no
C117 Ti1 C13 C18 -150.0(3) . . no
C118 Ti1 C13 C12 15.1(2) . . no
C118 Ti1 C13 C14 130.5(2) . . no
C118 Ti1 C13 C18 -108.1(3) . . no
C119 Ti1 C13 C12 61.6(2) . . no
C119 Ti1 C13 C14 177.0(2) . . no
C119 Ti1 C13 C18 -61.5(3) . . no
O1 Ti1 C14 C13 115.6(2) . . no
O1 Ti1 C14 C15 -128.2(2) . . no
O1 Ti1 C14 C19 -7.8(3) . . no
C11 Ti1 C14 C13 -77.9(2) . . no
C11 Ti1 C14 C15 38.25(19) . . no
C11 Ti1 C14 C19 158.7(4) . . no
C12 Ti1 C14 C13 -37.3(2) . . no
C12 Ti1 C14 C15 78.9(2) . . no
C12 Ti1 C14 C19 -160.7(4) . . no
C13 Ti1 C14 C15 116.2(3) . . no
C13 Ti1 C14 C19 -123.4(4) . . no
C15 Ti1 C14 C13 -116.2(3) . . no
C15 Ti1 C14 C19 120.5(4) . . no
C115 Ti1 C14 C13 148.4(3) . . no
C115 Ti1 C14 C15 -95.5(3) . . no
C115 Ti1 C14 C19 25.0(5) . . no
C116 Ti1 C14 C13 -165.1(2) . . no
C116 Ti1 C14 C15 -48.9(3) . . no
C116 Ti1 C14 C19 71.6(4) . . no
C117 Ti1 C14 C13 -122.1(2) . . no
C117 Ti1 C14 C15 -5.9(2) . . no
C117 Ti1 C14 C19 114.6(3) . . no
C118 Ti1 C14 C13 -77.3(3) . . no
C118 Ti1 C14 C15 38.8(3) . . no
C118 Ti1 C14 C19 159.3(3) . . no
O1 Ti1 C15 C11 166.27(19) . . no
O1 Ti1 C15 C14 52.4(2) . . no
O1 Ti1 C15 C110 -69.9(3) . . no
C11 Ti1 C15 C14 -113.9(3) . . no
C11 Ti1 C15 C110 123.8(4) . . no
C12 Ti1 C15 C11 36.2(2) . . no
C12 Ti1 C15 C14 -77.7(2) . . no
C12 Ti1 C15 C110 160.0(3) . . no
C13 Ti1 C15 C11 77.0(2) . . no
C13 Ti1 C15 C14 -36.92(19) . . no
C13 Ti1 C15 C110 -159.2(3) . . no
C14 Ti1 C15 C11 113.9(3) . . no
C14 Ti1 C15 C110 -122.3(4) . . no
C115 Ti1 C15 C11 -105.6(2) . . no
C115 Ti1 C15 C14 140.5(2) . . no
C115 Ti1 C15 C110 18.2(4) . . no
C116 Ti1 C15 C11 -101.1(2) . . no
C116 Ti1 C15 C14 144.97(19) . . no
C116 Ti1 C15 C110 22.7(3) . . no
C117 Ti1 C15 C11 -70.9(2) . . no
C117 Ti1 C15 C14 175.2(2) . . no
C117 Ti1 C15 C110 53.0(3) . . no
C118 Ti1 C15 C11 -40.3(2) . . no
C118 Ti1 C15 C14 -154.19(19) . . no
C118 Ti1 C15 C110 83.6(3) . . no
C119 Ti1 C15 C11 -41.1(3) . . no
C119 Ti1 C15 C14 -155.1(2) . . no
C119 Ti1 C15 C110 82.7(4) . . no
O1 Ti1 C115 C116 104.12(19) . . no
O1 Ti1 C115 C119 -138.43(18) . . no
C11 Ti1 C115 C116 -45.8(3) . . no
C11 Ti1 C115 C119 71.7(2) . . no
C12 Ti1 C115 C116 -100.0(2) . . no
C12 Ti1 C115 C119 17.5(3) . . no
C14 Ti1 C115 C116 71.3(4) . . no
C14 Ti1 C115 C119 -171.3(3) . . no
C15 Ti1 C115 C116 7.7(3) . . no
C15 Ti1 C115 C119 125.1(2) . . no
C116 Ti1 C115 C119 117.5(3) . . no
C117 Ti1 C115 C116 -34.97(18) . . no
C117 Ti1 C115 C119 82.48(19) . . no
C118 Ti1 C115 C116 -75.8(2) . . no
C118 Ti1 C115 C119 41.63(17) . . no
C119 Ti1 C115 C116 -117.5(3) . . no
O1 Ti1 C116 C115 -72.49(19) . . no
O1 Ti1 C116 C117 168.45(19) . . no
C11 Ti1 C116 C115 148.63(18) . . no
C11 Ti1 C116 C117 29.6(2) . . no
C12 Ti1 C116 C115 125.9(2) . . no
C12 Ti1 C116 C117 6.8(3) . . no
C14 Ti1 C116 C115 -148.1(2) . . no
C14 Ti1 C116 C117 92.9(2) . . no
C15 Ti1 C116 C115 -174.89(19) . . no
C15 Ti1 C116 C117 66.0(2) . . no
C115 Ti1 C116 C117 -119.1(3) . . no
C117 Ti1 C116 C115 119.1(3) . . no
C118 Ti1 C116 C115 82.9(2) . . no
C118 Ti1 C116 C117 -36.19(19) . . no
C119 Ti1 C116 C115 38.57(19) . . no
C119 Ti1 C116 C117 -80.5(2) . . no
O1 Ti1 C117 C116 -13.6(2) . . no
O1 Ti1 C117 C118 -132.47(17) . . no
C11 Ti1 C117 C116 -151.9(2) . . no
C11 Ti1 C117 C118 89.27(19) . . no
C12 Ti1 C117 C116 -175.32(18) . . no
C12 Ti1 C117 C118 65.83(19) . . no
C13 Ti1 C117 C116 -160.01(19) . . no
C13 Ti1 C117 C118 81.2(2) . . no
C14 Ti1 C117 C116 -115.4(2) . . no
C14 Ti1 C117 C118 125.80(19) . . no
C15 Ti1 C117 C116 -118.7(2) . . no
C15 Ti1 C117 C118 122.41(19) . . no
C115 Ti1 C117 C116 35.60(18) . . no
C115 Ti1 C117 C118 -83.2(2) . . no
C116 Ti1 C117 C118 -118.9(3) . . no
C118 Ti1 C117 C116 118.9(3) . . no
C119 Ti1 C117 C116 79.6(2) . . no
C119 Ti1 C117 C118 -39.24(18) . . no
O1 Ti1 C118 C117 74.7(2) . . no
O1 Ti1 C118 C119 -41.4(2) . . no
C11 Ti1 C118 C117 -84.98(19) . . no
C11 Ti1 C118 C119 158.89(17) . . no
C12 Ti1 C118 C117 -118.17(19) . . no
C12 Ti1 C118 C119 125.69(16) . . no
C13 Ti1 C118 C117 -126.59(19) . . no
C13 Ti1 C118 C119 117.28(17) . . no
C14 Ti1 C118 C117 -85.5(2) . . no
C14 Ti1 C118 C119 158.39(18) . . no
C15 Ti1 C118 C117 -63.1(2) . . no
C15 Ti1 C118 C119 -179.23(16) . . no
C115 Ti1 C118 C117 74.79(19) . . no
C115 Ti1 C118 C119 -41.35(16) . . no
C116 Ti1 C118 C117 34.83(18) . . no
C116 Ti1 C118 C119 -81.30(17) . . no
C117 Ti1 C118 C119 -116.1(2) . . no
C119 Ti1 C118 C117 116.1(2) . . no
O1 Ti1 C119 C115 43.20(18) . . no
O1 Ti1 C119 C118 153.16(15) . . no
O1 Ti1 C119 C120 -81.43(19) . . no
C11 Ti1 C119 C115 -133.45(18) . . no
C11 Ti1 C119 C118 -23.49(19) . . no
C11 Ti1 C119 C120 101.9(2) . . no
C12 Ti1 C119 C115 -169.91(17) . . no
C12 Ti1 C119 C118 -59.95(17) . . no
C12 Ti1 C119 C120 65.5(2) . . no
C13 Ti1 C119 C115 158.19(18) . . no
C13 Ti1 C119 C118 -91.9(2) . . no
C13 Ti1 C119 C120 33.6(3) . . no
C15 Ti1 C119 C115 -108.6(2) . . no
C15 Ti1 C119 C118 1.3(3) . . no
C15 Ti1 C119 C120 126.7(2) . . no
C115 Ti1 C119 C118 110.0(2) . . no
C115 Ti1 C119 C120 -124.6(3) . . no
C116 Ti1 C119 C115 -35.04(17) . . no
C116 Ti1 C119 C118 74.92(17) . . no
C116 Ti1 C119 C120 -159.7(2) . . no
C117 Ti1 C119 C115 -73.83(18) . . no
C117 Ti1 C119 C118 36.13(15) . . no
C117 Ti1 C119 C120 161.5(2) . . no
C118 Ti1 C119 C115 -110.0(2) . . no
C118 Ti1 C119 C120 125.4(3) . . no
Ti1 O1 C114 C113 -160.7(2) . . no
C111 O1 C114 C113 22.2(4) . . no
Ti1 O1 C111 C112 177.3(2) . . no
C114 O1 C111 C112 -5.9(4) . . no
C34 O3 C31 C32 -22.2(6) . . no
C31 O3 C34 C33 29.3(6) . . no
C42 O4 C41 C43 -15.9(18) . . no
C41 O4 C42 C44 40(2) . . no
Ti1 C11 C15 C110 -121.2(4) . . no
C15 C11 C12 C13 -1.8(4) . . no
C15 C11 C12 C17 -168.7(3) . . no
C16 C11 C12 Ti1 -127.2(3) . . no
C16 C11 C12 C13 169.2(3) . . no
C16 C11 C15 C110 3.5(6) . . no
Ti1 C11 C12 C13 -63.7(2) . . no
Ti1 C11 C12 C17 129.5(3) . . no
C15 C11 C12 Ti1 61.8(2) . . no
Ti1 C11 C15 C14 67.5(3) . . no
C12 C11 C15 Ti1 -64.5(3) . . no
C12 C11 C15 C14 3.1(4) . . no
C16 C11 C12 C17 2.4(5) . . no
C12 C11 C15 C110 174.3(4) . . no
C16 C11 C15 C14 -167.7(3) . . no
C16 C11 C15 Ti1 124.7(4) . . no
C17 C12 C13 C18 -5.6(6) . . no
C17 C12 C13 C14 166.3(3) . . no
C11 C12 C13 C18 -172.0(4) . . no
C17 C12 C13 Ti1 -130.0(3) . . no
C11 C12 C13 C14 -0.1(4) . . no
Ti1 C12 C13 C18 124.4(4) . . no
Ti1 C12 C13 C14 -63.7(3) . . no
C11 C12 C13 Ti1 63.6(2) . . no
Ti1 C13 C14 C15 -63.1(3) . . no
C18 C13 C14 C19 1.5(6) . . no
Ti1 C13 C14 C19 124.5(4) . . no
C12 C13 C14 Ti1 65.1(2) . . no
C18 C13 C14 Ti1 -123.0(4) . . no
C18 C13 C14 C15 173.9(4) . . no
C12 C13 C14 C15 2.0(4) . . no
C12 C13 C14 C19 -170.4(4) . . no
C19 C14 C15 Ti1 -122.3(4) . . no
C13 C14 C15 C110 -174.5(4) . . no
C19 C14 C15 C11 169.3(4) . . no
C13 C14 C15 C11 -3.2(4) . . no
C19 C14 C15 C110 -2.0(6) . . no
Ti1 C14 C15 C110 120.3(4) . . no
Ti1 C14 C15 C11 -68.4(3) . . no
C13 C14 C15 Ti1 65.3(3) . . no
O1 C111 C112 H112 -132.62 . . no
O1 C111 C112 H112' 107.25 . . no
H111 C111 C112 H112 -12.53 . . no
H111' C111 C112 H112' -12.70 . . no
H111' C111 C112 C113 -132.61 . . no
H111 C111 C112 H112' -132.67 . . no
H111 C111 C112 C113 107.43 . . no
H111' C111 C112 H112 107.43 . . no
C111 C112 C113 H113' -93.36 . . no
H112' C112 C113 C114 -93.91 . . no
C111 C112 C113 H113 145.47 . . no
H112 C112 C113 H113' 26.62 . . no
H112 C112 C113 H113 -94.55 . . no
H112 C112 C113 C114 146.03 . . no
H112' C112 C113 H113 25.51 . . no
H112' C112 C113 H113' 146.67 . . no
H113 C113 C114 H114' 91.59 . . no
H113' C113 C114 O1 90.11 . . no
H113 C113 C114 H114 -29.09 . . no
H113' C113 C114 H114' -29.56 . . no
C112 C113 C114 H114 90.35 . . no
H113' C113 C114 H114 -150.24 . . no
H113 C113 C114 O1 -148.74 . . no
C112 C113 C114 H114' -148.97 . . no
H115 C115 C119 C120 -34.22 . . no
H115 C115 C116 C117 -179.02 . . no
H115 C115 C116 Ti1 120.16 . . no
C119 C115 C116 H116 -179.03 . . no
H115 C115 C119 C118 178.18 . . no
H115 C115 C116 H116 0.95 . . no
Ti1 C115 C116 H116 -119.21 . . no
H115 C115 C119 Ti1 -112.56 . . no
C115 C116 C117 H117 -179.68 . . no
H116 C116 C117 H117 0.35 . . no
H116 C116 C117 C118 -179.69 . . no
H116 C116 C117 Ti1 122.06 . . no
Ti1 C116 C117 H117 -121.70 . . no
H117 C117 C118 H118 -1.46 . . no
H117 C117 C118 C119 178.50 . . no
C116 C117 C118 H118 178.58 . . no
H117 C117 C118 Ti1 116.81 . . no
Ti1 C117 C118 H118 -118.27 . . no
H118 C118 C119 Ti1 111.48 . . no
H118 C118 C119 C120 34.51 . . no
H118 C118 C119 C115 -178.05 . . no
C121 C120 C125 H125 177.28 . . no
C119 C120 C125 H125 -39.19 . . no
C125 C120 C121 H121 -177.29 . . no
C119 C120 C121 H121 39.20 . . no
C122 C121 C126 H126' 179.16 . . no
H121 C121 C122 H122 -59.19 . . no
C120 C121 C126 H126' -63.02 . . no
C120 C121 C126 H126 178.49 . . no
C26 C21 B2 C219 -163.9(3) . . no
C122 C121 C126 H126 60.67 . . no
H121 C121 C126 C127 179.98 . . no
H121 C121 C122 H122' 59.29 . . no
H121 C121 C122 C123 -179.96 . . no
C126 C121 C122 H122' -60.62 . . no
C126 C121 C122 H122 -179.11 . . no
C26 C21 B2 C213 -42.4(4) . . no
C26 C21 C22 C23 -0.1(4) . . no
B2 C21 C22 C23 179.7(3) . . no
C22 C21 C26 C25 0.2(5) . . no
H121 C121 C126 H126' 59.22 . . no
H121 C121 C126 H126 -59.27 . . no
C26 C21 B2 C27 75.8(3) . . no
C22 C21 B2 C213 137.8(3) . . no
C22 C21 B2 C219 16.4(4) . . no
C120 C121 C122 H122' 178.77 . . no
C120 C121 C122 H122 60.28 . . no
C22 C21 B2 C27 -103.9(3) . . no
B2 C21 C26 C25 -179.5(3) . . no
H122' C122 C123 H123 -59.43 . . no
H122 C122 C123 C128 179.28 . . no
C121 C122 C123 H123 179.82 . . no
H122 C122 C123 C124 -61.71 . . no
H122' C122 C123 C124 179.80 . . no
H122' C122 C123 C128 60.78 . . no
C21 C22 C23 C24 -0.2(5) . . no
H122 C122 C123 H123 59.07 . . no
C128 C123 C124 H124 -60.15 . . no
H123 C123 C128 H128 -59.97 . . no
C128 C123 C124 H124' -179.01 . . no
C122 C123 C124 H124 -179.09 . . no
H123 C123 C124 H124' -58.72 . . no
C124 C123 C128 H128 60.32 . . no
H123 C123 C124 C125 -179.29 . . no
C122 C123 C124 H124' 62.05 . . no
H123 C123 C124 H124 60.14 . . no
C122 C123 C128 H128 179.84 . . no
C124 C123 C128 H128' 178.96 . . no
C122 C123 C128 H128' -61.51 . . no
H123 C123 C128 H128' 58.68 . . no
H123 C123 C128 C127 179.34 . . no
C22 C23 C24 C25 0.4(5) . . no
H124 C124 C125 C129 60.07 . . no
H124' C124 C125 C129 179.07 . . no
C123 C124 C125 H125 179.46 . . no
H124 C124 C125 C120 -178.97 . . no
H124' C124 C125 H125 58.96 . . no
H124 C124 C125 H125 -60.04 . . no
C23 C24 C25 C26 -0.3(5) . . no
H124' C124 C125 C120 -59.97 . . no
H125 C125 C129 H129' 58.52 . . no
C120 C125 C129 H129' 179.20 . . no
H125 C125 C129 C127 179.03 . . no
C124 C125 C129 H129 179.43 . . no
C124 C125 C129 H129' -61.54 . . no
H125 C125 C129 H129 -60.51 . . no
C24 C25 C26 C21 -0.1(5) . . no
C120 C125 C129 H129 60.16 . . no
C121 C126 C127 H127 -179.50 . . no
H126 C126 C127 H127 59.74 . . no
H126 C126 C127 C128 -60.27 . . no
H126' C126 C127 C129 60.72 . . no
H126 C126 C127 C129 179.20 . . no
H126' C126 C127 C128 -178.76 . . no
H126' C126 C127 H127 -58.74 . . no
C126 C127 C128 H128 179.71 . . no
C126 C127 C128 H128' 60.98 . . no
C126 C127 C129 H129' -178.16 . . no
B2 C27 C28 C29 -172.9(3) . . no
C129 C127 C128 H128' -179.51 . . no
C28 C27 B2 C213 90.4(3) . . no
C28 C27 B2 C219 -149.8(3) . . no
C28 C27 B2 C21 -27.2(4) . . no
H127 C127 C129 H129 60.29 . . no
H127 C127 C128 H128 59.68 . . no
C212 C27 B2 C219 36.4(4) . . no
H127 C127 C128 H128' -59.05 . . no
C212 C27 B2 C213 -83.4(3) . . no
C126 C127 C129 H129 -59.16 . . no
C212 C27 B2 C21 159.1(3) . . no
C129 C127 C128 H128 -60.78 . . no
C212 C27 C28 C29 1.2(4) . . no
H127 C127 C129 C125 -179.23 . . no
H127 C127 C129 H129' -58.71 . . no
H127 C127 C128 C123 -179.66 . . no
C28 C27 C212 C211 -1.0(4) . . no
C128 C127 C129 H129' 61.72 . . no
C128 C127 C129 H129 -179.28 . . no
B2 C27 C212 C211 173.3(3) . . no
C27 C28 C29 C210 -0.2(4) . . no
C28 C29 C210 C211 -1.0(4) . . no
C29 C210 C211 C212 1.2(5) . . no
C210 C211 C212 C27 -0.1(5) . . no
C218 C213 B2 C27 -168.9(2) . . no
C214 C213 B2 C219 -106.7(3) . . no
C218 C213 B2 C21 -48.7(3) . . no
C218 C213 C214 C215 0.6(4) . . no
C214 C213 B2 C21 131.2(3) . . no
B2 C213 C218 C217 178.9(3) . . no
C218 C213 B2 C219 73.4(3) . . no
C214 C213 B2 C27 11.0(4) . . no
C214 C213 C218 C217 -1.0(4) . . no
B2 C213 C214 C215 -179.3(3) . . no
C213 C214 C215 C216 0.0(5) . . no
C214 C215 C216 C217 -0.3(5) . . no
C215 C216 C217 C218 0.0(5) . . no
C216 C217 C218 C213 0.7(5) . . no
C224 C219 B2 C213 173.5(2) . . no
C224 C219 C220 C221 0.4(4) . . no
C224 C219 B2 C27 55.2(3) . . no
C220 C219 C224 C223 -1.0(4) . . no
C220 C219 B2 C213 -3.5(4) . . no
B2 C219 C220 C221 177.5(3) . . no
C224 C219 B2 C21 -67.2(3) . . no
C220 C219 B2 C21 115.9(3) . . no
B2 C219 C224 C223 -178.2(3) . . no
C220 C219 B2 C27 -121.7(3) . . no
C219 C220 C221 C222 0.5(5) . . no
C220 C221 C222 C223 -0.9(5) . . no
C221 C222 C223 C224 0.3(5) . . no
C222 C223 C224 C219 0.7(5) . . no
C53 C51 C52 C53 -73(3) . 3_666 no
C52 C51 C53 C52 77(3) . 3_666 no
C51 C52 C53 C51 75(3) 3_666 3_666 no
O3 C31 C32 C33 5.9(7) . . no
C31 C32 C33 C34 11.7(7) . . no
C32 C33 C34 O3 -25.6(7) . . no
O4 C41 C43 C44 -13.3(17) . . no
O4 C42 C44 C43 -50(2) . . no
C41 C43 C44 C42 38.1(18) . . no
